data_4330437
loop_
_publ_author_name
'Endrit Shurdha'
'Saul H. Lapidus'
'Peter W. Stephens'
'Curtis E. Moore'
'Arnold L. Rheingold'
'Joel S. Miller'

_publ_contact_author_address
; 
Department of Chemistry
University of Utah
Salt Lake City
UT 84112-0850
USA 
;
_publ_contact_author_email JSMILLER@chem.utah.edu
_publ_contact_author_name 'Joel S. Miller'
_publ_section_title
;
 Extended Network Thiocyanate- and Tetracyanoethanide-Based First-Row
 Transition Metal Complexes
;
_journal_name_full 'Inorganic Chemistry'
_journal_page_first 9655
_journal_page_last 9665
_journal_paper_doi 10.1021/ic300804y
_journal_volume 51
_journal_year 2012
_chemical_formula_moiety 'C16 H6 Co N10'
_chemical_formula_sum 'C16 H6 Co N10'
_chemical_formula_weight 397.24
_chemical_name_systematic
;
?
;
_space_group_IT_number 14
_symmetry_cell_setting monoclinic
_symmetry_Int_Tables_number 14
_symmetry_space_group_name_Hall '-P 2ybc'
_symmetry_space_group_name_H-M 'P 1 21/c 1'
_cell_angle_alpha 90
_cell_angle_beta 107.101(3)
_cell_angle_gamma 90
_cell_formula_units_Z 2
_cell_length_a 7.5754(2)
_cell_length_b 11.4839(3)
_cell_length_c 11.1083(3)
_cell_measurement_temperature 295
_cell_volume 923.64(4)
_computing_cell_refinement TOPAS-Academic
_computing_data_collection SPEC
_computing_data_reduction TOPAS-Academic
_computing_structure_refinement TOPAS-Academic
_computing_structure_solution TOPAS-Academic
_diffrn_ambient_temperature 295
_diffrn_detector 'NaI scintillation counter'
_diffrn_measurement_device_type 'Huber diffractometer'
_diffrn_radiation_monochromator 'Si(111) channel cut'
_diffrn_radiation_type synchrotron
_diffrn_radiation_wavelength 0.699193
_diffrn_source synchrotron
_pd_block_diffractogram_id ES-3-37
_pd_char_colour brown
_pd_instr_location
;
X16C, National Synchrotron Light Source, Brookhaven National Laboratory
;
_pd_meas_2theta_range_inc 0.005
_pd_meas_2theta_range_max 42.0
_pd_meas_2theta_range_min 4.5
_pd_meas_number_of_points 7501
_pd_meas_scan_method step
_pd_proc_2theta_range_inc 0.005
_pd_proc_2theta_range_max 42.0
_pd_proc_2theta_range_min 4.5
_pd_proc_ls_background_function
;
3 Pearson-Voight peaks and Chebyshev polynomial with 6 coefficients
;
_pd_proc_ls_pref_orient_corr
;
none
;
_pd_proc_ls_profile_function
;
Simple_Axial_model function with Rp=9999,Rs=330 in TOPAS-Academic
;
_pd_proc_ls_prof_R_factor 0.03644
_pd_proc_ls_prof_wR_expected 0.02741
_pd_proc_ls_prof_wR_factor 0.04571
_pd_proc_wavelength 0.699193
_pd_spec_mounting
;
capillary
;
_pd_spec_mount_mode transmission
_pd_spec_shape cylinder
_refine_ls_goodness_of_fit_all 1.668
_refine_ls_number_parameters 56
_refine_ls_weighting_details 1/(sigma*sigma)
_refine_ls_weighting_scheme sigma
_cod_data_source_file ic300804y_si_002_3.cif
_cod_data_source_block ES-3-37
_cod_original_cell_volume 923.65(4)
_cod_original_sg_symbol_H-M 'P 21/c'
_cod_database_code 4330437
_cod_database_fobs_code 4330437

loop_
_symmetry_equiv_pos_site_id
_symmetry_equiv_pos_as_xyz
1 x,y,z
2 -x,1/2+y,1/2-z
3 -x,-y,-z
4 x,1/2-y,1/2+z

loop_
_atom_site_label
_atom_site_type_symbol
_atom_site_thermal_displace_type
_atom_site_fract_x
_atom_site_fract_y
_atom_site_fract_z
_atom_site_occupancy
_atom_site_U_iso_or_equiv
Co1 Co Uiso 1.00000 0.00000 0.00000 1.000 0.0140(6)
N1 N Uiso 0.9624(10) 0.1642(3) 0.0607(4) 1.000 0.0259(12)
N2 N Uiso 0.8742(13) 0.4477(3) 0.3141(3) 1.000 0.0259(12)
N3 N Uiso 0.7536(8) 0.3708(3) -0.2184(2) 1.000 0.0259(12)
N4 N Uiso 0.6568(4) 0.6259(4) 0.0067(3) 1.000 0.0259(12)
N5 N Uiso 0.7516(6) -0.06159(14) 0.02489(6) 1.000 0.0169(13)
C1 C Uiso 0.9027(9) 0.4738(3) -0.0056(4) 1.000 0.0259(12)
C2 C Uiso 0.9112(6) 0.3819(2) 0.10011(18) 1.000 0.0259(12)
C3 C Uiso 0.9402(7) 0.2584(3) 0.0778(3) 1.000 0.0259(12)
C4 C Uiso 0.8902(9) 0.4192(3) 0.2214(4) 1.000 0.0259(12)
C5 C Uiso 0.8181(4) 0.4154(3) -0.1262(3) 1.000 0.0259(12)
C6 C Uiso 0.7633(6) 0.5601(4) 0.0014(2) 1.000 0.0259(12)
C7 C Uiso 0.6537(7) -0.09242(19) 0.0765(2) 1.000 0.0169(13)
C8 C Uiso 0.5168(5) -0.14498(17) 0.13704(14) 1.000 0.0169(13)
H8A H Uiso 0.5765 -0.193 0.200 1.000 0.0169(13)
H8B H Uiso 0.462 -0.0877 0.169 1.000 0.0169(13)
H8C H Uiso 0.431 -0.185 0.0789 1.000 0.0169(13)

loop_
_geom_angle_atom_site_label_1
_geom_angle_atom_site_label_2
_geom_angle_atom_site_label_3
_geom_angle
_geom_angle_site_symmetry_1
_geom_angle_site_symmetry_3
_geom_angle_publ_flag
N1 Co1 N5 92.9(2) . . yes
N1 Co1 N2 90.36(16) . 2_745 yes
N1 Co1 N1 180.00 . 3_755 yes
N1 Co1 N5 87.1(2) . 3_755 yes
N1 Co1 N2 89.64(16) . 4_554 yes
N2 Co1 N5 86.5(3) 2_745 . yes
N1 Co1 N5 87.1(2) 3_755 . yes
N5 Co1 N5 180.00 . 3_755 yes
N2 Co1 N5 93.5(3) 4_554 . yes
N1 Co1 N2 89.64(16) 3_755 2_745 yes
N2 Co1 N5 93.5(3) 2_745 3_755 yes
N2 Co1 N2 180.00 2_745 4_554 yes
N1 Co1 N5 92.9(2) 3_755 3_755 yes
N1 Co1 N2 90.36(16) 3_755 4_554 yes
N2 Co1 N5 86.5(3) 4_554 3_755 yes
Co1 N1 C3 170.7(4) . . yes
Co1 N2 C4 148.2(8) 2_755 . yes
Co1 N5 C7 157.9(2) . . yes
C2 C1 C5 106.7(3) . . no
C2 C1 C6 106.7(4) . . no
C1 C1 C2 111.7(4) 3_765 . no
C5 C1 C6 103.3(4) . . no
C1 C1 C5 113.4(4) 3_765 . no
C1 C1 C6 114.4(3) 3_765 . no
C1 C2 C3 120.0(3) . . no
C1 C2 C4 120.0(3) . . no
C3 C2 C4 120.0(2) . . no
N1 C3 C2 179.9(7) . . yes
N2 C4 C2 180.0(9) . . yes
N3 C5 C1 179.9(6) . . yes
N4 C6 C1 179.9(6) . . yes
N5 C7 C8 174.0(2) . . yes
C7 C8 H8A 109.6 . . no
C7 C8 H8B 109.7 . . no
C7 C8 H8C 109.3 . . no
H8A C8 H8B 109 . . no
H8A C8 H8C 110 . . no
H8B C8 H8C 110 . . no

loop_
_geom_bond_atom_site_label_1
_geom_bond_atom_site_label_2
_geom_bond_distance
_geom_bond_site_symmetry_2
_geom_bond_publ_flag
Co1 N1 2.051(4) . yes
Co1 N5 2.103(4) . yes
Co1 N2 2.093(4) 2_745 yes
Co1 N1 2.051(4) 3_755 yes
Co1 N5 2.103(4) 3_755 yes
Co1 N2 2.093(4) 4_554 yes
N1 C3 1.120(5) . yes
N2 C4 1.121(7) . yes
N3 C5 1.121(4) . yes
N4 C6 1.120(6) . yes
N5 C7 1.120(6) . yes
C1 C2 1.566(5) . no
C1 C5 1.466(5) . no
C1 C6 1.467(7) . no
C1 C1 1.563(9) 3_765 no
C2 C3 1.467(4) . no
C2 C4 1.466(5) . no
C7 C8 1.517(6) . no
C8 H8A 0.90 . no
C8 H8B 0.90 . no
C8 H8C 0.90 . no

loop_
_geom_torsion_atom_site_label_1
_geom_torsion_atom_site_label_2
_geom_torsion_atom_site_label_3
_geom_torsion_atom_site_label_4
_geom_torsion
_geom_torsion_site_symmetry_1
_geom_torsion_site_symmetry_3
_geom_torsion_site_symmetry_4
_geom_torsion_publ_flag
N1 Co1 N5 C7 -74.5(6) . . . no
N2 Co1 N5 C7 15.7(6) 2_745 . . no
N1 Co1 N5 C7 105.5(6) 3_755 . . no
N2 Co1 N5 C7 -164.3(6) 4_554 . . no
C5 C1 C2 C3 33.3(6) . . . no
C5 C1 C2 C4 -146.7(5) . . . no
C6 C1 C2 C3 143.2(4) . . . no
C6 C1 C2 C4 -36.8(6) . . . no
C1 C1 C2 C3 -91.2(5) 3_765 . . no
C1 C1 C2 C4 88.9(6) 3_765 . . no
C2 C1 C1 C2 -180.0(3) . 3_765 3_765 no
C2 C1 C1 C5 -59.4(4) . 3_765 3_765 no
C2 C1 C1 C6 58.7(4) . 3_765 3_765 no
C5 C1 C1 C2 59.4(4) . 3_765 3_765 no
C5 C1 C1 C5 -180.0(3) . 3_765 3_765 no
C5 C1 C1 C6 -61.9(4) . 3_765 3_765 no
C6 C1 C1 C2 -58.7(4) . 3_765 3_765 no
C6 C1 C1 C5 61.9(4) . 3_765 3_765 no
C6 C1 C1 C6 -180.0(3) . 3_765 3_765 no
